data_4001672
loop_
_publ_author_name
'Ie, Yutaka'
'Ueta, Masashi'
'Nitani, Masashi'
'Tohnai, Norimitsu'
'Miyata, Mikiji'
'Tada, Hirokazu'
'Aso, Yoshio'

_publ_section_title
;
 Air-Stable n-Type Organic Field-Effect Transistors Based on
 4,9-Dihydro-s-indaceno[1,2-b:5,6-b&#x2032;]dithiazole-4,9-dione Unit
;
_journal_issue 16
_journal_name_full 'Chemistry of Materials'
_journal_page_first 3285
_journal_paper_doi 10.1021/cm301985q
_journal_volume 24
_journal_year 2012
_chemical_formula_sum 'C30 H10 F6 N2 O4 S2'
_chemical_formula_weight 640.54
_space_group_IT_number 14
_symmetry_cell_setting monoclinic
_symmetry_Int_Tables_number 14
_symmetry_space_group_name_Hall '-P 2yab'
_symmetry_space_group_name_H-M 'P 1 21/a 1'
_atom_sites_solution_hydrogens geom
_atom_sites_solution_primary direct
_atom_sites_solution_secondary difmap
_cell_angle_alpha 90.0000
_cell_angle_beta 94.002(5)
_cell_angle_gamma 90.0000
_cell_formula_units_Z 2
_cell_length_a 13.4677(11)
_cell_length_b 4.7775(3)
_cell_length_c 18.7642(16)
_cell_measurement_temperature 296
_cell_volume 1204.38(16)
_computing_cell_refinement Unknown
_computing_data_collection Unknown
_computing_data_reduction Unknown
_computing_molecular_graphics 'CrystalStructure 4.0'
_computing_publication_material 'CrystalStructure 4.0 (Rigaku, 2010)'
_computing_structure_refinement 'SHELXL97 (Sheldrick, 2008)'
_computing_structure_solution 'Superflip (Palatinus, et al., 2007)'
_diffrn_ambient_temperature 296
_diffrn_measured_fraction_theta_full 0.863
_diffrn_measured_fraction_theta_max 0.863
_diffrn_radiation_wavelength 0.80000
_diffrn_reflns_limit_h_max 17
_diffrn_reflns_limit_h_min -17
_diffrn_reflns_limit_k_max 5
_diffrn_reflns_limit_k_min 0
_diffrn_reflns_limit_l_max 24
_diffrn_reflns_limit_l_min 0
_diffrn_reflns_number 2455
_diffrn_reflns_theta_full 31.63
_diffrn_reflns_theta_max 31.63
_diffrn_standards_number 0
_exptl_absorpt_coefficient_mu 0.000
_exptl_absorpt_correction_type none
_exptl_crystal_colour NONE
_exptl_crystal_density_diffrn 1.766
_exptl_crystal_density_method 'not measured'
_exptl_crystal_description NONE
_exptl_crystal_F_000 644.00
_exptl_crystal_size_max 0.000
_exptl_crystal_size_mid 0.000
_exptl_crystal_size_min 0.000
_refine_diff_density_max 0.560
_refine_diff_density_min -0.620
_refine_ls_extinction_method none
_refine_ls_goodness_of_fit_ref 1.084
_refine_ls_hydrogen_treatment constr
_refine_ls_number_parameters 199
_refine_ls_number_reflns 2455
_refine_ls_number_restraints 0
_refine_ls_R_factor_gt 0.0784
_refine_ls_shift/su_max 0.000
_refine_ls_structure_factor_coef Fsqd
_refine_ls_weighting_details 'w = 1/[\s^2^(Fo^2^)+(0.1629P)^2^+0.7535P] where P=(Fo^2^+2Fc^2^)/3'
_refine_ls_weighting_scheme calc
_refine_ls_wR_factor_ref 0.2401
_reflns_number_gt 2016
_reflns_number_total 2455
_reflns_threshold_expression F^2^>2.0\s(F^2^)
_cod_data_source_file cm301985q_si_002.cif
_cod_data_source_block Template_texray.inf
_cod_original_cell_volume 1204.38(17)
_cod_database_code 4001672

loop_
_symmetry_equiv_pos_site_id
_symmetry_equiv_pos_as_xyz
1 +X,+Y,+Z
2 1/2-X,1/2+Y,-Z
3 -X,-Y,-Z
4 1/2+X,1/2-Y,+Z

loop_
_atom_site_label
_atom_site_type_symbol
_atom_site_fract_x
_atom_site_fract_y
_atom_site_fract_z
_atom_site_U_iso_or_equiv
_atom_site_adp_type
_atom_site_occupancy
_atom_site_symmetry_multiplicity
_atom_site_calc_flag
_atom_site_refinement_flags
S1 S 0.31575(5) 0.4720(2) 0.85525(4) 0.0463(4) Uani 1.0 4 d .
F2 F 0.08728(14) -0.2622(6) 0.55399(12) 0.0589(7) Uani 1.0 4 d .
F3 F 0.10927(15) -0.6672(6) 0.50709(12) 0.0627(7) Uani 1.0 4 d .
F23 F 0.07476(14) -0.6362(6) 0.61723(12) 0.0595(7) Uani 1.0 4 d .
O5 O 0.67992(15) 0.5612(6) 0.90221(13) 0.0497(7) Uani 1.0 4 d .
O6 O 0.29122(17) -0.6729(6) 0.56264(15) 0.0571(7) Uani 1.0 4 d .
N7 N 0.48867(19) 0.2947(7) 0.81911(16) 0.0473(7) Uani 1.0 4 d .
C8 C 0.5925(2) 0.6177(8) 0.90838(19) 0.0460(8) Uani 1.0 4 d .
C9 C 0.3920(3) 0.2606(8) 0.80531(18) 0.0476(8) Uani 1.0 4 d .
C10 C 0.4482(2) 0.8242(8) 0.95172(18) 0.0452(8) Uani 1.0 4 d .
C11 C 0.4198(3) 0.6173(8) 0.89643(18) 0.0469(8) Uani 1.0 4 d .
C12 C 0.5528(2) 0.8284(8) 0.95886(18) 0.0451(8) Uani 1.0 4 d .
C13 C 0.4130(3) -0.0997(9) 0.7134(2) 0.0498(9) Uani 1.0 4 d .
C14 C 0.3494(3) 0.0627(8) 0.75165(19) 0.0470(8) Uani 1.0 4 d .
C15 C 0.2085(3) -0.1486(9) 0.68589(19) 0.0488(9) Uani 1.0 4 d .
C16 C 0.5027(3) 0.4956(7) 0.87043(19) 0.0466(8) Uani 1.0 4 d .
C17 C 0.2466(3) 0.0376(8) 0.73748(19) 0.0478(8) Uani 1.0 4 d .
C18 C 0.1257(3) -0.5163(9) 0.5657(2) 0.0535(9) Uani 1.0 4 d .
C19 C 0.3750(3) -0.2865(9) 0.6621(2) 0.0505(9) Uani 1.0 4 d .
C20 C 0.2724(3) -0.3105(8) 0.64688(19) 0.0480(8) Uani 1.0 4 d .
C21 C 0.6071(3) 1.0005(8) 1.00650(19) 0.0465(8) Uani 1.0 4 d .
C22 C 0.2377(3) -0.5107(8) 0.5904(2) 0.0505(9) Uani 1.0 4 d .
H13 H 0.4815 -0.0826 0.7223 0.0598 Uiso 1.0 4 calc R
H15 H 0.1399 -0.1661 0.6771 0.0586 Uiso 1.0 4 calc R
H17 H 0.2037 0.1460 0.7627 0.0573 Uiso 1.0 4 calc R
H19 H 0.4182 -0.3967 0.6375 0.0606 Uiso 1.0 4 calc R
H21 H 0.6763 0.9994 1.0104 0.0558 Uiso 1.0 4 calc R

loop_
_atom_site_aniso_label
_atom_site_aniso_U_11
_atom_site_aniso_U_22
_atom_site_aniso_U_33
_atom_site_aniso_U_12
_atom_site_aniso_U_13
_atom_site_aniso_U_23
S1 0.0261(5) 0.0573(7) 0.0551(6) -0.0011(3) -0.0006(4) -0.0007(4)
F2 0.0381(10) 0.0736(16) 0.0639(13) 0.0023(10) -0.0044(9) -0.0029(11)
F3 0.0386(11) 0.0848(18) 0.0641(14) -0.0056(10) -0.0007(9) -0.0172(12)
F23 0.0353(10) 0.0756(16) 0.0682(14) -0.0084(10) 0.0071(9) -0.0034(11)
O5 0.0261(11) 0.0609(16) 0.0620(15) 0.0014(10) 0.0020(9) -0.0001(12)
O6 0.0383(12) 0.0673(18) 0.0659(16) -0.0012(11) 0.0044(11) -0.0070(13)
N7 0.0310(12) 0.0558(18) 0.0546(15) 0.0007(11) -0.0003(11) 0.0008(13)
C8 0.0263(13) 0.056(2) 0.0556(18) -0.0012(13) 0.0011(12) 0.0042(15)
C9 0.0307(14) 0.057(3) 0.0550(18) -0.0014(13) 0.0014(12) 0.0029(15)
C10 0.0275(14) 0.054(2) 0.0538(18) -0.0021(13) 0.0016(12) 0.0044(15)
C11 0.0282(14) 0.058(3) 0.0544(18) 0.0009(13) 0.0004(12) 0.0029(15)
C12 0.0256(13) 0.053(2) 0.0566(18) -0.0001(12) -0.0010(12) 0.0029(15)
C13 0.0292(14) 0.061(3) 0.0589(19) -0.0033(14) -0.0005(12) -0.0009(17)
C14 0.0315(15) 0.055(2) 0.0544(18) 0.0000(13) 0.0028(13) 0.0038(15)
C15 0.0294(14) 0.058(3) 0.0589(19) -0.0009(13) 0.0018(13) 0.0014(16)
C16 0.0342(16) 0.052(2) 0.0536(18) 0.0011(13) 0.0012(13) 0.0016(14)
C17 0.0302(15) 0.057(3) 0.0565(19) -0.0038(13) 0.0027(13) -0.0004(15)
C18 0.0360(17) 0.066(3) 0.058(2) -0.0031(15) 0.0013(15) -0.0028(17)
C19 0.0324(15) 0.061(3) 0.0581(19) 0.0028(14) 0.0032(13) 0.0009(16)
C20 0.0340(15) 0.053(2) 0.0567(19) -0.0012(13) 0.0015(13) -0.0016(15)
C21 0.0256(14) 0.057(3) 0.0559(19) -0.0016(12) -0.0019(13) 0.0045(14)
C22 0.0334(16) 0.061(3) 0.0573(19) -0.0015(14) 0.0043(14) 0.0022(16)

loop_
_atom_type_symbol
_atom_type_description
_atom_type_scat_dispersion_real
_atom_type_scat_dispersion_imag
_atom_type_scat_source
C C 0.0000 0.0000
;
International Tables for Crystallography
(1992, Vol. C, Tables 4.2.6.8 and 6.1.1.4)
;
H H 0.0000 0.0000
;
International Tables for Crystallography
(1992, Vol. C, Table 6.1.1.4)
;
N N 0.0000 0.0000
;
International Tables for Crystallography
(1992, Vol. C, Tables 4.2.6.8 and 6.1.1.4)
;
O O 0.0000 0.0000
;
International Tables for Crystallography
(1992, Vol. C, Tables 4.2.6.8 and 6.1.1.4)
;
F F 0.0000 0.0000
;
International Tables for Crystallography
(1992, Vol. C, Tables 4.2.6.8 and 6.1.1.4)
;
S S 0.0000 0.0000
;
International Tables for Crystallography
(1992, Vol. C, Tables 4.2.6.8 and 6.1.1.4)
;

loop_
_geom_angle_atom_site_label_1
_geom_angle_atom_site_label_2
_geom_angle_atom_site_label_3
_geom_angle
_geom_angle_publ_flag
_geom_angle_site_symmetry_1
_geom_angle_site_symmetry_3
C9 S1 C11 89.03(16) yes . .
C9 N7 C16 108.1(3) yes . .
O5 C8 C12 126.5(3) yes . .
O5 C8 C16 128.9(4) yes . .
C12 C8 C16 104.6(3) yes . .
S1 C9 N7 115.5(3) yes . .
S1 C9 C14 121.4(3) yes . .
N7 C9 C14 123.2(3) yes . .
C11 C10 C12 106.7(3) yes . .
C11 C10 C21 132.7(3) yes . 3_677
C12 C10 C21 120.5(3) yes . 3_677
S1 C11 C10 139.8(3) yes . .
S1 C11 C16 109.2(3) yes . .
C10 C11 C16 110.9(3) yes . .
C8 C12 C10 109.1(3) yes . .
C8 C12 C21 127.5(3) yes . .
C10 C12 C21 123.4(4) yes . .
C14 C13 C19 120.5(3) yes . .
C9 C14 C13 119.2(3) yes . .
C9 C14 C17 121.4(4) yes . .
C13 C14 C17 119.4(4) yes . .
C17 C15 C20 120.5(3) yes . .
N7 C16 C8 133.3(3) yes . .
N7 C16 C11 118.1(3) yes . .
C8 C16 C11 108.6(3) yes . .
C14 C17 C15 120.2(4) yes . .
F2 C18 F3 108.7(3) yes . .
F2 C18 F23 107.0(3) yes . .
F2 C18 C22 113.1(3) yes . .
F3 C18 F23 107.5(3) yes . .
F3 C18 C22 111.3(3) yes . .
F23 C18 C22 109.0(3) yes . .
C13 C19 C20 120.5(4) yes . .
C15 C20 C19 118.9(4) yes . .
C15 C20 C22 123.8(3) yes . .
C19 C20 C22 117.3(4) yes . .
C10 C21 C12 116.1(3) yes 3_677 .
O6 C22 C18 117.4(4) yes . .
O6 C22 C20 123.9(3) yes . .
C18 C22 C20 118.7(3) yes . .
C14 C13 H13 119.724 no . .
C19 C13 H13 119.738 no . .
C17 C15 H15 119.754 no . .
C20 C15 H15 119.768 no . .
C14 C17 H17 119.924 no . .
C15 C17 H17 119.919 no . .
C13 C19 H19 119.756 no . .
C20 C19 H19 119.764 no . .
C10 C21 H21 121.976 no 3_677 .
C12 C21 H21 121.967 no . .

loop_
_geom_bond_atom_site_label_1
_geom_bond_atom_site_label_2
_geom_bond_distance
_geom_bond_publ_flag
_geom_bond_site_symmetry_2
S1 C9 1.757(4) yes .
S1 C11 1.700(4) yes .
F2 C18 1.332(5) yes .
F3 C18 1.320(5) yes .
F23 C18 1.352(5) yes .
O5 C8 1.222(4) yes .
O6 C22 1.202(5) yes .
N7 C9 1.319(4) yes .
N7 C16 1.363(5) yes .
C8 C12 1.505(5) yes .
C8 C16 1.480(5) yes .
C9 C14 1.469(5) yes .
C10 C11 1.464(5) yes .
C10 C12 1.405(4) yes .
C10 C21 1.398(5) yes 3_677
C11 C16 1.378(5) yes .
C12 C21 1.385(5) yes .
C13 C14 1.392(5) yes .
C13 C19 1.384(6) yes .
C14 C17 1.396(5) yes .
C15 C17 1.387(5) yes .
C15 C20 1.402(5) yes .
C18 C22 1.547(5) yes .
C19 C20 1.396(5) yes .
C20 C22 1.479(5) yes .
C13 H13 0.930 no .
C15 H15 0.930 no .
C17 H17 0.930 no .
C19 H19 0.930 no .
C21 H21 0.930 no .

loop_
_geom_contact_atom_site_label_1
_geom_contact_atom_site_label_2
_geom_contact_distance
_geom_contact_publ_flag
_geom_contact_site_symmetry_2
S1 C17 3.126(4) no .
F2 O6 3.370(4) no .
F2 C15 2.919(4) no .
F2 C20 2.950(4) no .
F3 O6 2.595(3) no .
F23 O6 3.162(4) no .
F23 C15 3.163(5) no .
F23 C20 3.100(4) no .
O5 N7 3.182(4) no .
O5 C10 3.547(4) no .
O5 C11 3.508(4) no .
O5 C21 3.076(5) no .
O6 C19 2.805(5) no .
N7 C13 2.871(5) no .
C10 C10 2.774(5) no 3_677
C12 C12 2.720(5) no 3_677
C13 C15 2.776(5) no .
C14 C16 3.586(5) no .
C14 C20 2.799(5) no .
C15 C18 3.011(6) no .
C17 C19 2.780(5) no .
C21 C21 2.879(5) no 3_677
S1 O5 3.292(3) no 4_455
S1 O5 3.053(3) no 4_465
S1 C14 3.474(4) no 1_565
S1 C17 3.573(4) no 1_565
S1 C21 3.540(4) no 3_667
F2 F3 2.996(4) no 1_565
F2 F3 2.830(3) no 3_546
F2 F23 3.226(4) no 1_565
F2 O6 2.855(4) no 2_556
F3 F2 2.996(4) no 1_545
F3 F2 2.830(3) no 3_546
F3 F3 3.343(3) no 3_546
F3 F23 3.589(3) no 3_546
F3 O6 3.097(4) no 2_546
F3 O6 3.055(4) no 2_556
F3 C18 3.471(4) no 3_546
F3 C19 3.246(5) no 2_546
F3 C20 3.464(5) no 2_546
F3 C22 3.289(5) no 2_546
F23 F2 3.226(4) no 1_545
F23 F3 3.589(3) no 3_546
F23 C13 3.134(5) no 4_445
F23 C15 3.251(5) no 1_545
F23 C17 3.486(4) no 1_545
F23 C19 3.512(4) no 4_445
O5 S1 3.292(3) no 4_555
O5 S1 3.053(3) no 4_565
O5 C11 3.585(4) no 4_565
O5 C17 3.312(5) no 4_555
O5 C21 3.498(5) no 1_545
O5 C21 3.249(4) no 2_647
O6 F2 2.855(4) no 2_546
O6 F3 3.055(4) no 2_546
O6 F3 3.097(4) no 2_556
O6 O6 3.479(4) no 2_546
O6 O6 3.479(4) no 2_556
O6 C15 3.481(5) no 1_545
O6 C18 3.181(5) no 2_546
O6 C20 3.449(5) no 1_545
O6 C22 3.294(5) no 2_546
N7 C10 3.425(5) no 1_545
N7 C12 3.503(5) no 1_545
C8 C10 3.443(5) no 3_667
C8 C21 3.475(5) no 1_545
C9 C10 3.490(5) no 1_545
C9 C11 3.524(6) no 1_545
C9 C13 3.530(6) no 1_565
C9 C19 3.446(6) no 1_565
C10 N7 3.425(5) no 1_565
C10 C8 3.443(5) no 3_667
C10 C9 3.490(5) no 1_565
C10 C12 3.541(5) no 3_667
C11 O5 3.585(4) no 4_465
C11 C9 3.524(6) no 1_565
C11 C12 3.450(5) no 3_667
C11 C14 3.528(5) no 1_565
C11 C21 3.500(5) no 3_667
C12 N7 3.503(5) no 1_565
C12 C10 3.541(5) no 3_667
C12 C11 3.450(5) no 3_667
C13 F23 3.134(5) no 4_545
C13 C9 3.530(6) no 1_545
C14 S1 3.474(4) no 1_545
C14 C11 3.528(5) no 1_545
C14 C19 3.563(6) no 1_565
C15 F23 3.251(5) no 1_565
C15 O6 3.481(5) no 1_565
C15 C22 3.571(6) no 1_565
C17 S1 3.573(4) no 1_545
C17 F23 3.486(4) no 1_565
C17 O5 3.312(5) no 4_455
C17 C20 3.577(6) no 1_565
C17 C22 3.499(6) no 1_565
C18 F3 3.471(4) no 3_546
C18 O6 3.181(5) no 2_556
C19 F3 3.246(5) no 2_556
C19 F23 3.512(4) no 4_545
C19 C9 3.446(6) no 1_545
C19 C14 3.563(6) no 1_545
C20 F3 3.464(5) no 2_556
C20 O6 3.449(5) no 1_565
C20 C17 3.577(6) no 1_545
C21 S1 3.540(4) no 3_667
C21 O5 3.498(5) no 1_565
C21 O5 3.249(4) no 2_657
C21 C8 3.475(5) no 1_565
C21 C11 3.500(5) no 3_667
C22 F3 3.289(5) no 2_556
C22 O6 3.294(5) no 2_556
C22 C15 3.571(6) no 1_545
C22 C17 3.499(6) no 1_545
S1 H17 2.7120 no .
S1 H21 3.5638 no 3_677
F2 H15 2.4131 no .
F23 H15 2.6345 no .
O5 H21 2.9197 no .
O6 H19 2.5111 no .
N7 H13 2.5554 no .
C8 H21 2.8225 no .
C9 H13 2.6125 no .
C9 H17 2.6630 no .
C10 H21 3.2985 no .
C11 H21 2.8978 no 3_677
C12 H21 3.2832 no 3_677
C13 H17 3.2469 no .
C14 H15 3.2494 no .
C14 H19 3.2463 no .
C15 H19 3.2505 no .
C17 H13 3.2463 no .
C18 H15 2.6748 no .
C19 H15 3.2496 no .
C20 H13 3.2497 no .
C20 H17 3.2585 no .
C22 H15 2.7183 no .
C22 H19 2.5864 no .
H13 H19 2.3069 no .
H15 H17 2.3121 no .
S1 H21 3.3763 no 3_667
S1 H21 3.5758 no 4_465
F2 H19 2.9525 no 4_445
F3 H19 2.9264 no 2_546
F23 H13 2.6280 no 4_445
F23 H15 2.8817 no 1_545
F23 H17 3.2995 no 1_545
F23 H19 3.1115 no 4_435
F23 H19 3.3445 no 4_445
O5 H17 2.8375 no 4_555
O5 H21 3.3678 no 1_545
O5 H21 2.4654 no 2_647
N7 H13 3.4834 no 1_565
N7 H17 3.1644 no 4_555
C8 H17 3.4458 no 4_555
C8 H21 3.4163 no 2_647
C9 H19 3.5873 no 1_565
C13 H15 3.3689 no 4_545
C14 H19 3.5198 no 1_565
C15 H13 3.4286 no 4_445
C16 H13 3.4284 no 1_565
C16 H17 3.5547 no 4_555
C19 H15 3.5664 no 4_545
C20 H17 3.5502 no 1_545
H13 F23 2.6280 no 4_545
H13 N7 3.4834 no 1_545
H13 C15 3.4286 no 4_545
H13 C16 3.4284 no 1_545
H13 H15 2.6399 no 4_545
H15 F23 2.8817 no 1_565
H15 C13 3.3689 no 4_445
H15 C19 3.5664 no 4_445
H15 H13 2.6399 no 4_445
H15 H19 3.0413 no 4_445
H17 F23 3.2995 no 1_565
H17 O5 2.8375 no 4_455
H17 N7 3.1644 no 4_455
H17 C8 3.4458 no 4_455
H17 C16 3.5547 no 4_455
H17 C20 3.5502 no 1_565
H19 F2 2.9525 no 4_545
H19 F3 2.9264 no 2_556
H19 F23 3.1115 no 4_535
H19 F23 3.3445 no 4_545
H19 C9 3.5873 no 1_545
H19 C14 3.5198 no 1_545
H19 H15 3.0413 no 4_545
H21 S1 3.3763 no 3_667
H21 S1 3.5758 no 4_565
H21 O5 3.3678 no 1_565
H21 O5 2.4654 no 2_657
H21 C8 3.4163 no 2_657
H21 H21 3.1472 no 2_647
H21 H21 3.1472 no 2_657

loop_
_geom_torsion_atom_site_label_1
_geom_torsion_atom_site_label_2
_geom_torsion_atom_site_label_3
_geom_torsion_atom_site_label_4
_geom_torsion
_geom_torsion_publ_flag
_geom_torsion_site_symmetry_1
_geom_torsion_site_symmetry_3
_geom_torsion_site_symmetry_4
C9 S1 C11 C10 -178.5(4) no . . .
C9 S1 C11 C16 -0.6(3) no . . .
C11 S1 C9 N7 0.6(3) no . . .
C11 S1 C9 C14 -178.8(3) no . . .
C9 N7 C16 C8 178.3(4) no . . .
C9 N7 C16 C11 -0.1(5) no . . .
C16 N7 C9 S1 -0.4(4) no . . .
C16 N7 C9 C14 179.0(3) no . . .
O5 C8 C12 C10 -177.7(4) no . . .
O5 C8 C12 C21 1.3(6) no . . .
O5 C8 C16 N7 -0.6(7) no . . .
O5 C8 C16 C11 178.0(4) no . . .
C12 C8 C16 N7 -179.4(4) no . . .
C12 C8 C16 C11 -0.8(4) no . . .
C16 C8 C12 C10 1.1(4) no . . .
C16 C8 C12 C21 -179.8(3) no . . .
S1 C9 C14 C13 179.9(3) no . . .
S1 C9 C14 C17 0.9(5) no . . .
N7 C9 C14 C13 0.4(6) no . . .
N7 C9 C14 C17 -178.5(3) no . . .
C11 C10 C12 C8 -1.0(4) no . . .
C11 C10 C12 C21 179.9(3) no . . .
C12 C10 C11 S1 178.3(4) no . . .
C12 C10 C11 C16 0.4(4) no . . .
C11 C10 C21 C12 -179.8(4) no . 3_677 3_677
C21 C10 C11 S1 -2.1(7) no 3_677 . .
C21 C10 C11 C16 -179.9(4) no 3_677 . .
C12 C10 C21 C12 -0.2(5) no . 3_677 3_677
C21 C10 C12 C8 179.3(3) no 3_677 . .
C21 C10 C12 C21 0.2(6) no 3_677 . .
S1 C11 C16 N7 0.6(4) no . . .
S1 C11 C16 C8 -178.2(2) no . . .
C10 C11 C16 N7 179.1(3) no . . .
C10 C11 C16 C8 0.3(4) no . . .
C8 C12 C21 C10 -179.1(3) no . . 3_677
C10 C12 C21 C10 -0.2(5) no . . 3_677
C14 C13 C19 C20 1.4(6) no . . .
C19 C13 C14 C9 -179.5(3) no . . .
C19 C13 C14 C17 -0.5(6) no . . .
C9 C14 C17 C15 179.2(3) no . . .
C13 C14 C17 C15 0.3(6) no . . .
C17 C15 C20 C19 1.6(6) no . . .
C17 C15 C20 C22 -179.2(3) no . . .
C20 C15 C17 C14 -0.8(6) no . . .
F2 C18 C22 O6 -134.6(4) no . . .
F2 C18 C22 C20 46.0(5) no . . .
F3 C18 C22 O6 -11.9(5) no . . .
F3 C18 C22 C20 168.7(3) no . . .
F23 C18 C22 O6 106.4(4) no . . .
F23 C18 C22 C20 -72.9(4) no . . .
C13 C19 C20 C15 -1.9(6) no . . .
C13 C19 C20 C22 178.8(3) no . . .
C15 C20 C22 O6 -171.0(4) no . . .
C15 C20 C22 C18 8.2(6) no . . .
C19 C20 C22 O6 8.2(6) no . . .
C19 C20 C22 C18 -172.5(3) no . . .
